data_4065928
loop_
_publ_author_name
'Arita, Manabu'
'Naka, Kensuke'
'Shimamoto, Tatsuo'
'Yumura, Takashi'
'Nakahashi, Akiko'
'Morisaki, Yasuhiro'
'Chujo, Yoshiki'

_publ_section_title
;
 1,4-Dihydro-1,4-diarsinine-Bridged Dinucleartrans-Dihaloplatinum(II)
 Complexes: Synthesis and Controlled Pt&#x2212;Pt Interaction by Halogen
 Substitution Induced Conformational Change&#x00A7;
;
_journal_issue 21
_journal_name_full Organometallics
_journal_page_first 4992
_journal_paper_doi 10.1021/om100201x
_journal_volume 29
_journal_year 2010
_chemical_formula_moiety 'C52 H84 As4 Cl4 O16 Pt2'
_chemical_formula_sum 'C52 H84 As4 Cl4 O16 Pt2'
_chemical_formula_weight 1796.85
_chemical_name_systematic
; 
 ? 
;
_space_group_IT_number 2
_symmetry_cell_setting triclinic
_symmetry_space_group_name_Hall '-P 1'
_symmetry_space_group_name_H-M 'P -1'
_atom_sites_solution_hydrogens geom
_atom_sites_solution_primary direct
_atom_sites_solution_secondary difmap
_audit_creation_method SHELXL-97
_cell_angle_alpha 77.166(18)
_cell_angle_beta 87.327(18)
_cell_angle_gamma 80.204(17)
_cell_formula_units_Z 1
_cell_length_a 10.488(3)
_cell_length_b 11.770(4)
_cell_length_c 13.806(6)
_cell_measurement_temperature 99(2)
_cell_volume 1637.4(10)
_computing_cell_refinement PROCESS-AUTO
_computing_data_collection PROCESS-AUTO
_computing_data_reduction 'Yadokari-XG (Wakita, 2000)'
_computing_molecular_graphics 'Yadokari-XG (Wakita, 2000)'
_computing_publication_material 'Yadokari-XG (Wakita, 2000)'
_computing_structure_refinement 'SHELXL-97 (Sheldrick, 1997)'
_computing_structure_solution 'Dirdif99.2(Beurskens et al., 1999)'
_diffrn_ambient_temperature 99(2)
_diffrn_measured_fraction_theta_full 0.966
_diffrn_measured_fraction_theta_max 0.966
_diffrn_radiation_monochromator graphite
_diffrn_radiation_source 'fine-focus sealed tube'
_diffrn_radiation_type MoK\a
_diffrn_radiation_wavelength 0.71075
_diffrn_reflns_av_R_equivalents 0.0841
_diffrn_reflns_av_sigmaI/netI 0.0780
_diffrn_reflns_limit_h_max 13
_diffrn_reflns_limit_h_min -11
_diffrn_reflns_limit_k_max 15
_diffrn_reflns_limit_k_min -15
_diffrn_reflns_limit_l_max 17
_diffrn_reflns_limit_l_min -17
_diffrn_reflns_number 13926
_diffrn_reflns_theta_full 27.41
_diffrn_reflns_theta_max 27.41
_diffrn_reflns_theta_min 3.03
_exptl_absorpt_coefficient_mu 6.496
_exptl_absorpt_correction_T_max 0.5628
_exptl_absorpt_correction_T_min 0.1809
_exptl_absorpt_correction_type multi-scan
_exptl_absorpt_process_details
;
    Higashi, T. (1995). Program for Absorption Correction.
    Rigaku Corporation, Tokyo, Japan.
;
_exptl_crystal_density_diffrn 1.822
_exptl_crystal_density_method 'not measured'
_exptl_crystal_F_000 880
_exptl_crystal_size_max 0.40
_exptl_crystal_size_mid 0.20
_exptl_crystal_size_min 0.10
_refine_diff_density_max 3.457
_refine_diff_density_min -2.976
_refine_diff_density_rms 0.254
_refine_ls_extinction_method none
_refine_ls_goodness_of_fit_ref 1.093
_refine_ls_hydrogen_treatment constr
_refine_ls_matrix_type full
_refine_ls_number_parameters 366
_refine_ls_number_reflns 7204
_refine_ls_number_restraints 0
_refine_ls_restrained_S_all 1.093
_refine_ls_R_factor_all 0.0800
_refine_ls_R_factor_gt 0.0592
_refine_ls_shift/su_max 0.001
_refine_ls_shift/su_mean 0.000
_refine_ls_structure_factor_coef Fsqd
_refine_ls_weighting_details 'calc w=1/[\s^2^(Fo^2^)+(0.0991P)^2^+0.0000P] where P=(Fo^2^+2Fc^2^)/3'
_refine_ls_weighting_scheme calc
_refine_ls_wR_factor_gt 0.1614
_refine_ls_wR_factor_ref 0.1731
_reflns_number_gt 5308
_reflns_number_total 7204
_reflns_threshold_expression >2sigma(I)
_cod_data_source_file om100201x_si_002.cif
_cod_data_source_block trans-Pt2Cl4(cis-DHDAtBu)2
_cod_original_sg_symbol_Hall -p_1
_cod_original_sg_symbol_H-M p_-1
_cod_database_code 4065928

loop_
_symmetry_equiv_pos_as_xyz
'x, y, z'
'-x, -y, -z'

loop_
_atom_site_label
_atom_site_type_symbol
_atom_site_fract_x
_atom_site_fract_y
_atom_site_fract_z
_atom_site_U_iso_or_equiv
_atom_site_adp_type
_atom_site_occupancy
_atom_site_symmetry_multiplicity
_atom_site_calc_flag
_atom_site_refinement_flags
Pt1 Pt 0.15033(3) 0.44706(2) 0.46331(2) 0.02585(13) Uani 1 1 d .
As1 As 0.17450(8) 0.64703(6) 0.39464(6) 0.0242(2) Uani 1 1 d .
As2 As 0.12568(8) 0.24914(6) 0.53785(6) 0.0244(2) Uani 1 1 d .
Cl4 Cl 0.3044(2) 0.43043(16) 0.58161(16) 0.0317(5) Uani 1 1 d .
Cl5 Cl 0.0219(2) 0.45156(16) 0.33236(16) 0.0323(5) Uani 1 1 d .
C40 C 0.2177(9) 0.6389(7) 0.0737(7) 0.036(2) Uani 1 1 d .
O7 O 0.2711(5) 0.7117(5) 0.6219(4) 0.0303(13) Uani 1 1 d .
O8 O 0.1987(6) 0.0524(5) 0.7633(5) 0.0400(15) Uani 1 1 d .
O9 O 0.0228(6) 0.8129(5) 0.1221(5) 0.0403(15) Uani 1 1 d .
O10 O 0.3327(6) 0.8405(5) 0.4867(5) 0.0358(14) Uani 1 1 d .
O11 O -0.0703(6) 0.0671(5) 0.3961(5) 0.0319(13) Uani 1 1 d .
O12 O 0.1821(6) 0.6588(4) 0.1740(4) 0.0290(12) Uani 1 1 d .
O13 O 0.2266(6) 0.2259(5) 0.7952(5) 0.0390(15) Uani 1 1 d .
O14 O 0.1053(6) 0.1572(5) 0.3575(4) 0.0309(13) Uani 1 1 d .
C15 C 0.5083(9) 0.6564(7) 0.6291(7) 0.038(2) Uani 1 1 d .
H1 H 0.4939 0.5872 0.6051 0.058 Uiso 1 1 calc R
H2 H 0.5815 0.6340 0.6748 0.058 Uiso 1 1 calc R
H3 H 0.5272 0.7182 0.5725 0.058 Uiso 1 1 calc R
C16 C 0.3845(8) 0.7036(7) 0.6844(7) 0.0312(19) Uani 1 1 d .
C18 C 0.1707(9) -0.0036(7) 0.2690(7) 0.039(2) Uani 1 1 d .
H4 H 0.2386 -0.0344 0.3189 0.058 Uiso 1 1 calc R
H5 H 0.2029 -0.0203 0.2050 0.058 Uiso 1 1 calc R
H6 H 0.0947 -0.0416 0.2897 0.058 Uiso 1 1 calc R
C19 C 0.1063(9) 0.5955(8) 0.0358(7) 0.041(2) Uani 1 1 d .
H7 H 0.0823 0.5291 0.0856 0.061 Uiso 1 1 calc R
H8 H 0.1323 0.5697 -0.0261 0.061 Uiso 1 1 calc R
H9 H 0.0321 0.6597 0.0232 0.061 Uiso 1 1 calc R
C20 C 0.3341(9) 0.5440(8) 0.0945(8) 0.045(2) Uani 1 1 d .
H10 H 0.4044 0.5753 0.1186 0.068 Uiso 1 1 calc R
H11 H 0.3619 0.5173 0.0333 0.068 Uiso 1 1 calc R
H12 H 0.3121 0.4773 0.1450 0.068 Uiso 1 1 calc R
C21 C 0.3433(8) 0.6721(7) 0.3424(7) 0.035(2) Uani 1 1 d .
H13 H 0.3710 0.6210 0.2956 0.053 Uiso 1 1 calc R
H14 H 0.4051 0.6531 0.3970 0.053 Uiso 1 1 calc R
H15 H 0.3396 0.7549 0.3080 0.053 Uiso 1 1 calc R
C22 C 0.2551(10) 0.7510(7) 0.0070(7) 0.039(2) Uani 1 1 d .
H16 H 0.1782 0.8122 -0.0064 0.059 Uiso 1 1 calc R
H17 H 0.2912 0.7334 -0.0558 0.059 Uiso 1 1 calc R
H18 H 0.3198 0.7792 0.0406 0.059 Uiso 1 1 calc R
C23 C 0.2602(8) 0.7773(7) 0.5305(6) 0.0296(18) Uani 1 1 d .
C24 C 0.2720(8) 0.1270(6) 0.5380(7) 0.0317(19) Uani 1 1 d .
H19 H 0.2470 0.0501 0.5674 0.047 Uiso 1 1 calc R
H20 H 0.3416 0.1402 0.5772 0.047 Uiso 1 1 calc R
H21 H 0.3024 0.1282 0.4697 0.047 Uiso 1 1 calc R
C25 C -0.0010(8) 0.1322(6) 0.4099(6) 0.0279(18) Uani 1 1 d .
C26 C 0.2468(11) 0.1917(9) 0.2241(8) 0.049(3) Uani 1 1 d .
H22 H 0.2229 0.2754 0.2259 0.074 Uiso 1 1 calc R
H23 H 0.2705 0.1845 0.1560 0.074 Uiso 1 1 calc R
H24 H 0.3205 0.1561 0.2679 0.074 Uiso 1 1 calc R
C27 C 0.1406(8) 0.7549(6) 0.4866(6) 0.0247(16) Uani 1 1 d .
C28 C 0.3530(9) 0.6128(8) 0.7759(7) 0.039(2) Uani 1 1 d .
H25 H 0.2717 0.6437 0.8059 0.059 Uiso 1 1 calc R
H26 H 0.4230 0.5970 0.8242 0.059 Uiso 1 1 calc R
H27 H 0.3442 0.5394 0.7564 0.059 Uiso 1 1 calc R
C29 C -0.0199(8) 0.2008(6) 0.4884(6) 0.0284(18) Uani 1 1 d .
C30 C 0.3884(10) 0.8225(7) 0.7071(8) 0.043(2) Uani 1 1 d .
H28 H 0.4199 0.8744 0.6485 0.065 Uiso 1 1 calc R
H29 H 0.4465 0.8127 0.7629 0.065 Uiso 1 1 calc R
H30 H 0.3011 0.8575 0.7246 0.065 Uiso 1 1 calc R
C31 C 0.4462(10) 0.1143(12) 0.8170(9) 0.075(4) Uani 1 1 d .
H31 H 0.4225 0.0457 0.7973 0.112 Uiso 1 1 calc R
H32 H 0.5192 0.0883 0.8629 0.112 Uiso 1 1 calc R
H33 H 0.4710 0.1698 0.7580 0.112 Uiso 1 1 calc R
C32 C 0.2794(9) 0.0881(8) 0.9542(7) 0.042(2) Uani 1 1 d .
H34 H 0.1974 0.1260 0.9785 0.063 Uiso 1 1 calc R
H35 H 0.3425 0.0641 1.0080 0.063 Uiso 1 1 calc R
H36 H 0.2653 0.0184 0.9309 0.063 Uiso 1 1 calc R
C33 C 0.0719(9) 0.2293(6) 0.6770(7) 0.033(2) Uani 1 1 d .
C34 C 0.1335(9) 0.1290(7) 0.2587(7) 0.034(2) Uani 1 1 d .
C35 C 0.0496(8) 0.7305(6) 0.2948(6) 0.0276(17) Uani 1 1 d .
C36 C 0.1713(8) 0.1573(7) 0.7519(6) 0.0295(18) Uani 1 1 d .
C37 C 0.0804(9) 0.7413(7) 0.1865(6) 0.0335(19) Uani 1 1 d .
C38 C 0.0191(10) 0.1828(9) 0.1924(8) 0.048(2) Uani 1 1 d .
H37 H -0.0553 0.1445 0.2179 0.072 Uiso 1 1 calc R
H38 H 0.0403 0.1714 0.1249 0.072 Uiso 1 1 calc R
H39 H -0.0021 0.2674 0.1911 0.072 Uiso 1 1 calc R
C39 C 0.3308(10) 0.1753(9) 0.8683(8) 0.050(3) Uani 1 1 d .
C41 C 0.3590(16) 0.2818(10) 0.9000(12) 0.110(7) Uani 1 1 d .
H40 H 0.3990 0.3318 0.8446 0.165 Uiso 1 1 calc R
H41 H 0.4183 0.2570 0.9564 0.165 Uiso 1 1 calc R
H42 H 0.2782 0.3266 0.9198 0.165 Uiso 1 1 calc R

loop_
_atom_site_aniso_label
_atom_site_aniso_U_11
_atom_site_aniso_U_22
_atom_site_aniso_U_33
_atom_site_aniso_U_23
_atom_site_aniso_U_13
_atom_site_aniso_U_12
Pt1 0.0276(2) 0.01505(17) 0.0316(2) -0.00040(12) -0.00735(13) 0.00132(12)
As1 0.0253(4) 0.0155(4) 0.0288(5) -0.0005(3) -0.0065(3) 0.0013(3)
As2 0.0257(4) 0.0150(4) 0.0297(5) -0.0010(3) -0.0066(3) 0.0011(3)
Cl4 0.0333(11) 0.0233(9) 0.0356(12) -0.0011(8) -0.0105(9) -0.0006(8)
Cl5 0.0384(12) 0.0207(8) 0.0336(11) 0.0016(8) -0.0117(9) -0.0004(8)
C40 0.040(5) 0.029(4) 0.034(5) 0.000(4) -0.012(4) 0.003(4)
O7 0.029(3) 0.027(3) 0.033(3) 0.000(2) -0.014(3) -0.003(2)
O8 0.048(4) 0.022(3) 0.044(4) -0.007(3) -0.012(3) 0.013(3)
O9 0.037(4) 0.038(3) 0.032(3) 0.005(3) -0.003(3) 0.015(3)
O10 0.036(3) 0.026(3) 0.044(4) -0.001(3) -0.005(3) -0.009(3)
O11 0.033(3) 0.021(3) 0.041(4) -0.004(2) -0.008(3) -0.004(2)
O12 0.036(3) 0.019(2) 0.027(3) -0.001(2) -0.001(2) 0.003(2)
O13 0.039(4) 0.026(3) 0.046(4) 0.007(3) -0.025(3) -0.001(3)
O14 0.038(3) 0.024(3) 0.030(3) -0.006(2) -0.003(3) -0.002(3)
C15 0.050(6) 0.024(4) 0.039(5) -0.004(4) -0.023(4) 0.005(4)
C16 0.024(4) 0.028(4) 0.040(5) -0.011(4) -0.017(4) 0.010(3)
C18 0.038(5) 0.027(4) 0.044(6) 0.004(4) -0.002(4) 0.000(4)
C19 0.044(6) 0.035(5) 0.042(6) -0.003(4) -0.009(4) -0.009(4)
C20 0.042(6) 0.034(5) 0.052(6) -0.012(4) -0.008(5) 0.022(4)
C21 0.037(5) 0.024(4) 0.038(5) -0.002(4) 0.005(4) 0.007(4)
C22 0.047(6) 0.029(4) 0.037(5) -0.001(4) 0.001(4) -0.005(4)
C23 0.030(5) 0.021(4) 0.034(5) -0.005(3) -0.010(4) 0.008(3)
C24 0.028(4) 0.019(3) 0.046(5) -0.006(3) -0.011(4) 0.005(3)
C25 0.034(5) 0.015(3) 0.027(4) 0.008(3) -0.007(4) 0.002(3)
C26 0.059(7) 0.044(5) 0.049(6) -0.017(5) 0.014(5) -0.018(5)
C27 0.025(4) 0.017(3) 0.030(4) 0.003(3) -0.007(3) -0.005(3)
C28 0.040(5) 0.036(5) 0.037(5) -0.002(4) -0.004(4) 0.004(4)
C29 0.043(5) 0.011(3) 0.031(4) 0.002(3) -0.003(4) -0.011(3)
C30 0.048(6) 0.028(4) 0.051(6) -0.007(4) -0.020(5) 0.005(4)
C31 0.029(6) 0.110(10) 0.064(8) 0.028(7) -0.014(5) -0.015(6)
C32 0.038(5) 0.044(5) 0.035(5) 0.005(4) -0.013(4) 0.006(4)
C33 0.045(5) 0.016(3) 0.039(5) -0.002(3) -0.016(4) -0.005(4)
C34 0.043(5) 0.027(4) 0.030(5) -0.005(3) -0.001(4) 0.002(4)
C35 0.024(4) 0.014(3) 0.042(5) -0.007(3) -0.006(4) 0.005(3)
C36 0.033(5) 0.027(4) 0.027(4) -0.007(3) -0.006(4) 0.001(3)
C37 0.046(5) 0.023(4) 0.029(5) -0.001(3) -0.007(4) -0.004(4)
C38 0.042(6) 0.053(6) 0.041(6) -0.002(5) -0.013(5) 0.007(5)
C39 0.050(6) 0.044(5) 0.047(6) 0.010(5) -0.031(5) -0.007(5)
C41 0.150(15) 0.043(6) 0.138(14) 0.017(8) -0.119(12) -0.033(8)

loop_
_atom_type_symbol
_atom_type_description
_atom_type_scat_dispersion_real
_atom_type_scat_dispersion_imag
_atom_type_scat_source
C C 0.0033 0.0016 'International Tables Vol C Tables 4.2.6.8 and 6.1.1.4'
O O 0.0106 0.0060 'International Tables Vol C Tables 4.2.6.8 and 6.1.1.4'
H H 0.0000 0.0000 'International Tables Vol C Tables 4.2.6.8 and 6.1.1.4'
As As 0.0499 2.0058 'International Tables Vol C Tables 4.2.6.8 and 6.1.1.4'
Pt Pt -1.7033 8.3905 'International Tables Vol C Tables 4.2.6.8 and 6.1.1.4'
Cl Cl 0.1484 0.1585 'International Tables Vol C Tables 4.2.6.8 and 6.1.1.4'

loop_
_geom_angle_atom_site_label_1
_geom_angle_atom_site_label_2
_geom_angle_atom_site_label_3
_geom_angle
_geom_angle_site_symmetry_1
Cl5 Pt1 Cl4 171.47(8) .
Cl5 Pt1 As2 92.10(5) .
Cl4 Pt1 As2 87.33(6) .
Cl5 Pt1 As1 89.55(5) .
Cl4 Pt1 As1 91.23(5) .
As2 Pt1 As1 177.86(3) .
C21 As1 C35 107.6(4) .
C21 As1 C27 102.3(3) .
C35 As1 C27 98.3(3) .
C21 As1 Pt1 116.1(2) .
C35 As1 Pt1 114.7(2) .
C27 As1 Pt1 115.7(2) .
C24 As2 C29 108.0(3) .
C24 As2 C33 104.3(4) .
C29 As2 C33 98.1(4) .
C24 As2 Pt1 118.2(3) .
C29 As2 Pt1 113.3(2) .
C33 As2 Pt1 112.8(2) .
O12 C40 C20 101.9(7) .
O12 C40 C19 107.6(7) .
C20 C40 C19 111.7(7) .
O12 C40 C22 110.3(7) .
C20 C40 C22 110.2(8) .
C19 C40 C22 114.4(8) .
C23 O7 C16 122.1(7) .
C37 O12 C40 120.1(6) .
C36 O13 C39 121.0(7) .
C25 O14 C34 122.1(6) .
C16 C15 H1 109.5 .
C16 C15 H2 109.5 .
H1 C15 H2 109.5 .
C16 C15 H3 109.5 .
H1 C15 H3 109.5 .
H2 C15 H3 109.5 .
O7 C16 C30 109.6(6) .
O7 C16 C28 100.6(6) .
C30 C16 C28 112.5(8) .
O7 C16 C15 108.3(7) .
C30 C16 C15 113.0(8) .
C28 C16 C15 112.0(7) .
C34 C18 H4 109.5 .
C34 C18 H5 109.5 .
H4 C18 H5 109.5 .
C34 C18 H6 109.5 .
H4 C18 H6 109.5 .
H5 C18 H6 109.5 .
C40 C19 H7 109.5 .
C40 C19 H8 109.5 .
H7 C19 H8 109.5 .
C40 C19 H9 109.5 .
H7 C19 H9 109.5 .
H8 C19 H9 109.5 .
C40 C20 H10 109.5 .
C40 C20 H11 109.5 .
H10 C20 H11 109.5 .
C40 C20 H12 109.5 .
H10 C20 H12 109.5 .
H11 C20 H12 109.5 .
As1 C21 H13 109.5 .
As1 C21 H14 109.5 .
H13 C21 H14 109.5 .
As1 C21 H15 109.5 .
H13 C21 H15 109.5 .
H14 C21 H15 109.5 .
C40 C22 H16 109.5 .
C40 C22 H17 109.5 .
H16 C22 H17 109.5 .
C40 C22 H18 109.5 .
H16 C22 H18 109.5 .
H17 C22 H18 109.5 .
O10 C23 O7 128.1(8) .
O10 C23 C27 124.6(8) .
O7 C23 C27 107.3(7) .
As2 C24 H19 109.5 .
As2 C24 H20 109.5 .
H19 C24 H20 109.5 .
As2 C24 H21 109.5 .
H19 C24 H21 109.5 .
H20 C24 H21 109.5 .
O11 C25 O14 126.7(8) .
O11 C25 C29 125.0(8) .
O14 C25 C29 108.2(7) .
C34 C26 H22 109.5 .
C34 C26 H23 109.5 .
H22 C26 H23 109.5 .
C34 C26 H24 109.5 .
H22 C26 H24 109.5 .
H23 C26 H24 109.5 .
C29 C27 C23 123.4(7) 2_566
C29 C27 As1 122.2(6) 2_566
C23 C27 As1 114.4(6) .
C16 C28 H25 109.5 .
C16 C28 H26 109.5 .
H25 C28 H26 109.5 .
C16 C28 H27 109.5 .
H25 C28 H27 109.5 .
H26 C28 H27 109.5 .
C27 C29 C25 119.4(7) 2_566
C27 C29 As2 119.8(6) 2_566
C25 C29 As2 120.0(6) .
C16 C30 H28 109.5 .
C16 C30 H29 109.5 .
H28 C30 H29 109.5 .
C16 C30 H30 109.5 .
H28 C30 H30 109.5 .
H29 C30 H30 109.5 .
C39 C31 H31 109.5 .
C39 C31 H32 109.5 .
H31 C31 H32 109.5 .
C39 C31 H33 109.5 .
H31 C31 H33 109.5 .
H32 C31 H33 109.5 .
C39 C32 H34 109.5 .
C39 C32 H35 109.5 .
H34 C32 H35 109.5 .
C39 C32 H36 109.5 .
H34 C32 H36 109.5 .
H35 C32 H36 109.5 .
C35 C33 C36 121.4(8) 2_566
C35 C33 As2 122.5(6) 2_566
C36 C33 As2 115.9(6) .
O14 C34 C38 109.0(7) .
O14 C34 C26 101.8(7) .
C38 C34 C26 110.2(8) .
O14 C34 C18 110.2(7) .
C38 C34 C18 113.5(8) .
C26 C34 C18 111.4(8) .
C33 C35 C37 119.2(8) 2_566
C33 C35 As1 119.4(7) 2_566
C37 C35 As1 121.2(6) .
O8 C36 O13 126.6(8) .
O8 C36 C33 122.0(8) .
O13 C36 C33 111.3(6) .
O9 C37 O12 125.8(8) .
O9 C37 C35 124.2(8) .
O12 C37 C35 110.0(7) .
C34 C38 H37 109.5 .
C34 C38 H38 109.5 .
H37 C38 H38 109.5 .
C34 C38 H39 109.5 .
H37 C38 H39 109.5 .
H38 C38 H39 109.5 .
O13 C39 C41 102.6(8) .
O13 C39 C31 108.9(9) .
C41 C39 C31 112.7(11) .
O13 C39 C32 108.9(8) .
C41 C39 C32 112.1(11) .
C31 C39 C32 111.2(8) .
C39 C41 H40 109.5 .
C39 C41 H41 109.5 .
H40 C41 H41 109.5 .
C39 C41 H42 109.5 .
H40 C41 H42 109.5 .
H41 C41 H42 109.5 .

loop_
_geom_bond_atom_site_label_1
_geom_bond_atom_site_label_2
_geom_bond_distance
_geom_bond_site_symmetry_2
Pt1 Cl5 2.290(2) .
Pt1 Cl4 2.305(2) .
Pt1 As2 2.3807(11) .
Pt1 As1 2.3857(11) .
As1 C21 1.924(9) .
As1 C35 1.926(8) .
As1 C27 1.968(8) .
As2 C24 1.916(8) .
As2 C29 1.920(8) .
As2 C33 1.951(9) .
C40 O12 1.475(11) .
C40 C20 1.499(11) .
C40 C19 1.509(12) .
C40 C22 1.531(12) .
O7 C23 1.324(10) .
O7 C16 1.479(9) .
O8 C36 1.195(9) .
O9 C37 1.187(10) .
O10 C23 1.202(10) .
O11 C25 1.190(9) .
O12 C37 1.348(10) .
O13 C36 1.324(10) .
O13 C39 1.478(10) .
O14 C25 1.341(10) .
O14 C34 1.480(10) .
C15 C16 1.558(13) .
C15 H1 0.9800 .
C15 H2 0.9800 .
C15 H3 0.9800 .
C16 C30 1.508(11) .
C16 C28 1.526(12) .
C18 C34 1.519(11) .
C18 H4 0.9800 .
C18 H5 0.9800 .
C18 H6 0.9800 .
C19 H7 0.9800 .
C19 H8 0.9800 .
C19 H9 0.9800 .
C20 H10 0.9800 .
C20 H11 0.9800 .
C20 H12 0.9800 .
C21 H13 0.9800 .
C21 H14 0.9800 .
C21 H15 0.9800 .
C22 H16 0.9800 .
C22 H17 0.9800 .
C22 H18 0.9800 .
C23 C27 1.505(11) .
C24 H19 0.9800 .
C24 H20 0.9800 .
C24 H21 0.9800 .
C25 C29 1.477(11) .
C26 C34 1.508(13) .
C26 H22 0.9800 .
C26 H23 0.9800 .
C26 H24 0.9800 .
C27 C29 1.345(11) 2_566
C28 H25 0.9800 .
C28 H26 0.9800 .
C28 H27 0.9800 .
C29 C27 1.345(11) 2_566
C30 H28 0.9800 .
C30 H29 0.9800 .
C30 H30 0.9800 .
C31 C39 1.528(17) .
C31 H31 0.9800 .
C31 H32 0.9800 .
C31 H33 0.9800 .
C32 C39 1.528(14) .
C32 H34 0.9800 .
C32 H35 0.9800 .
C32 H36 0.9800 .
C33 C35 1.353(12) 2_566
C33 C36 1.511(11) .
C34 C38 1.505(12) .
C35 C33 1.353(12) 2_566
C35 C37 1.497(12) .
C38 H37 0.9800 .
C38 H38 0.9800 .
C38 H39 0.9800 .
C39 C41 1.495(15) .
C41 H40 0.9800 .
C41 H41 0.9800 .
C41 H42 0.9800 .

loop_
_geom_torsion_atom_site_label_1
_geom_torsion_atom_site_label_2
_geom_torsion_atom_site_label_3
_geom_torsion_atom_site_label_4
_geom_torsion
_geom_torsion_site_symmetry_1
_geom_torsion_site_symmetry_4
Cl5 Pt1 As1 C21 -110.1(3) . .
Cl4 Pt1 As1 C21 61.4(3) . .
As2 Pt1 As1 C21 109.3(8) . .
Cl5 Pt1 As1 C35 16.5(3) . .
Cl4 Pt1 As1 C35 -172.0(3) . .
As2 Pt1 As1 C35 -124.1(8) . .
Cl5 Pt1 As1 C27 129.9(3) . .
Cl4 Pt1 As1 C27 -58.6(3) . .
As2 Pt1 As1 C27 -10.7(8) . .
Cl5 Pt1 As2 C24 109.4(3) . .
Cl4 Pt1 As2 C24 -62.1(3) . .
As1 Pt1 As2 C24 -110.1(8) . .
Cl5 Pt1 As2 C29 -18.3(3) . .
Cl4 Pt1 As2 C29 170.2(3) . .
As1 Pt1 As2 C29 122.3(8) . .
Cl5 Pt1 As2 C33 -128.7(3) . .
Cl4 Pt1 As2 C33 59.9(3) . .
As1 Pt1 As2 C33 11.9(8) . .
C20 C40 O12 C37 179.0(7) . .
C19 C40 O12 C37 -63.4(9) . .
C22 C40 O12 C37 62.0(10) . .
C23 O7 C16 C30 65.1(10) . .
C23 O7 C16 C28 -176.2(7) . .
C23 O7 C16 C15 -58.6(9) . .
C16 O7 C23 O10 -2.9(12) . .
C16 O7 C23 C27 174.5(6) . .
C34 O14 C25 O11 15.6(11) . .
C34 O14 C25 C29 -163.7(6) . .
O10 C23 C27 C29 -107.6(10) . 2_566
O7 C23 C27 C29 74.8(9) . 2_566
O10 C23 C27 As1 75.9(9) . .
O7 C23 C27 As1 -101.6(6) . .
C21 As1 C27 C29 154.9(6) . 2_566
C35 As1 C27 C29 44.7(7) . 2_566
Pt1 As1 C27 C29 -77.8(6) . 2_566
C21 As1 C27 C23 -28.5(6) . .
C35 As1 C27 C23 -138.7(6) . .
Pt1 As1 C27 C23 98.7(5) . .
O11 C25 C29 C27 -35.9(11) . 2_566
O14 C25 C29 C27 143.4(7) . 2_566
O11 C25 C29 As2 154.6(6) . .
O14 C25 C29 As2 -26.1(8) . .
C24 As2 C29 C27 155.5(6) . 2_566
C33 As2 C29 C27 47.5(7) . 2_566
Pt1 As2 C29 C27 -71.7(7) . 2_566
C24 As2 C29 C25 -35.1(7) . .
C33 As2 C29 C25 -143.0(6) . .
Pt1 As2 C29 C25 97.8(5) . .
C24 As2 C33 C35 -157.1(6) . 2_566
C29 As2 C33 C35 -46.2(7) . 2_566
Pt1 As2 C33 C35 73.4(7) . 2_566
C24 As2 C33 C36 18.0(6) . .
C29 As2 C33 C36 128.9(6) . .
Pt1 As2 C33 C36 -111.5(5) . .
C25 O14 C34 C38 54.2(9) . .
C25 O14 C34 C26 170.6(7) . .
C25 O14 C34 C18 -71.1(9) . .
C21 As1 C35 C33 -151.9(6) . 2_566
C27 As1 C35 C33 -46.1(7) . 2_566
Pt1 As1 C35 C33 77.2(6) . 2_566
C21 As1 C35 C37 34.3(7) . .
C27 As1 C35 C37 140.1(6) . .
Pt1 As1 C35 C37 -96.6(6) . .
C39 O13 C36 O8 -2.1(15) . .
C39 O13 C36 C33 -177.5(8) . .
C35 C33 C36 O8 102.1(10) 2_566 .
As2 C33 C36 O8 -73.1(10) . .
C35 C33 C36 O13 -82.2(10) 2_566 .
As2 C33 C36 O13 102.6(7) . .
C40 O12 C37 O9 -10.1(13) . .
C40 O12 C37 C35 170.1(7) . .
C33 C35 C37 O9 25.0(13) 2_566 .
As1 C35 C37 O9 -161.1(7) . .
C33 C35 C37 O12 -155.2(7) 2_566 .
As1 C35 C37 O12 18.6(9) . .
C36 O13 C39 C41 -177.6(10) . .
C36 O13 C39 C31 62.7(11) . .
C36 O13 C39 C32 -58.7(12) . .
